data_2217529
loop_
_publ_author_name
'Khawar Rauf, M.'
'Ebihara, Masahiro'
Imtiaz-ud-Din
'Badshah, Amin'

_publ_section_title
;
 Dicyclohexylammonium thiocyanate
;
_journal_coeditor_code HG2363
_journal_issue 2
_journal_name_full 'Acta Crystallographica Section E'
_journal_page_first o366
_journal_page_last o366
_journal_paper_doi 10.1107/S1600536807067773
_journal_volume 64
_journal_year 2008
_chemical_formula_iupac 'C12 H24 N +, C N S -'
_chemical_formula_moiety 'C12 H24 N +, C N S -'
_chemical_formula_sum 'C13 H24 N2 S'
_chemical_formula_weight 240.40
_chemical_name_common 'Dicyclohexylammonium thiocyanate'
_chemical_name_systematic
;
Dicyclohexylammonium thiocyanate
;
_space_group_IT_number 61
_symmetry_cell_setting orthorhombic
_symmetry_space_group_name_Hall '-P 2ac 2ab'
_symmetry_space_group_name_H-M 'P b c a'
_atom_sites_solution_hydrogens geom
_atom_sites_solution_primary direct
_atom_sites_solution_secondary difmap
_audit_creation_method SHELXL-97
_cell_angle_alpha 90.00
_cell_angle_beta 90.00
_cell_angle_gamma 90.00
_cell_formula_units_Z 8
_cell_length_a 8.781(2)
_cell_length_b 16.479(4)
_cell_length_c 19.026(4)
_cell_measurement_reflns_used 7454
_cell_measurement_temperature 123(2)
_cell_measurement_theta_max 27.5
_cell_measurement_theta_min 3.2
_cell_volume 2753.1(11)
_computing_cell_refinement 'CrystalClear (Molecular Structure Corporation & Rigaku, 2001)'
_computing_data_collection 'CrystalClear (Molecular Structure Corporation & Rigaku, 2001)'
_computing_data_reduction 'TEXSAN (Rigaku/MSC, 2004)'
_computing_molecular_graphics 'ORTEPII (Johnson, 1976)'
_computing_publication_material 'SHELXL97 (Sheldrick, 1997) and TEXSAN (Rigaku/MSC, 2004)'
_computing_structure_refinement 'SHELXL97 (Sheldrick, 1997)'
_computing_structure_solution 'SIR97 (Altomare <i>et al.</i>,  1999)'
_diffrn_ambient_temperature 123(2)
_diffrn_detector_area_resol_mean 14.62
_diffrn_measured_fraction_theta_full 0.997
_diffrn_measured_fraction_theta_max 0.997
_diffrn_measurement_device_type 'Rigaku/MSC Mercury CCD'
_diffrn_measurement_method \w
_diffrn_radiation_monochromator graphite
_diffrn_radiation_type MoK\a
_diffrn_radiation_wavelength 0.71070
_diffrn_reflns_av_R_equivalents 0.0294
_diffrn_reflns_av_sigmaI/netI 0.0192
_diffrn_reflns_limit_h_max 7
_diffrn_reflns_limit_h_min -11
_diffrn_reflns_limit_k_max 21
_diffrn_reflns_limit_k_min -17
_diffrn_reflns_limit_l_max 24
_diffrn_reflns_limit_l_min -23
_diffrn_reflns_number 20885
_diffrn_reflns_theta_full 27.48
_diffrn_reflns_theta_max 27.48
_diffrn_reflns_theta_min 3.16
_exptl_absorpt_coefficient_mu 0.214
_exptl_absorpt_correction_type none
_exptl_crystal_colour Colorless
_exptl_crystal_density_diffrn 1.160
_exptl_crystal_density_method 'not measured'
_exptl_crystal_description Block
_exptl_crystal_F_000 1056
_exptl_crystal_size_max 0.38
_exptl_crystal_size_mid 0.32
_exptl_crystal_size_min 0.26
_refine_diff_density_max 0.322
_refine_diff_density_min -0.167
_refine_ls_extinction_method none
_refine_ls_goodness_of_fit_ref 1.196
_refine_ls_hydrogen_treatment mixed
_refine_ls_matrix_type full
_refine_ls_number_parameters 153
_refine_ls_number_reflns 3151
_refine_ls_number_restraints 0
_refine_ls_restrained_S_all 1.196
_refine_ls_R_factor_all 0.0449
_refine_ls_R_factor_gt 0.0408
_refine_ls_shift/su_max 0.001
_refine_ls_shift/su_mean 0.000
_refine_ls_structure_factor_coef Fsqd
_refine_ls_weighting_details 'calc w=1/[\s^2^(Fo^2^)+(0.0370P)^2^+1.0451P] where P=(Fo^2^+2Fc^2^)/3'
_refine_ls_weighting_scheme calc
_refine_ls_wR_factor_gt 0.0901
_refine_ls_wR_factor_ref 0.0922
_reflns_number_gt 3014
_reflns_number_total 3151
_reflns_threshold_expression I>2\s(I)
_cod_data_source_file hg2363.cif
_cod_data_source_block I
_cod_original_cell_volume 2753.2(11)
_cod_database_code 2217529
_cod_database_fobs_code 2217529

loop_
_symmetry_equiv_pos_as_xyz
'x, y, z'
'-x+1/2, -y, z+1/2'
'x+1/2, -y+1/2, -z'
'-x, y+1/2, -z+1/2'
'-x, -y, -z'
'x-1/2, y, -z-1/2'
'-x-1/2, y-1/2, z'
'x, -y-1/2, z-1/2'

loop_
_atom_site_type_symbol
_atom_site_label
_atom_site_fract_x
_atom_site_fract_y
_atom_site_fract_z
_atom_site_U_iso_or_equiv
_atom_site_adp_type
_atom_site_calc_flag
_atom_site_refinement_flags
_atom_site_occupancy
N N1 0.37002(12) 0.15566(6) 0.52333(5) 0.0141(2) Uani d . 1
H H1A 0.4620(19) 0.1381(9) 0.5417(8) 0.024(4) Uiso d . 1
H H1B 0.371(2) 0.2103(11) 0.5215(9) 0.028(4) Uiso d . 1
C C1 0.36414(14) 0.12612(7) 0.44808(6) 0.0145(2) Uani d . 1
H H1 0.3743 0.0657 0.4479 0.017 Uiso calc R 1
C C2 0.49937(14) 0.16257(8) 0.40919(6) 0.0176(3) Uani d . 1
H H2A 0.5952 0.1431 0.4308 0.021 Uiso calc R 1
H H2B 0.4966 0.2224 0.4135 0.021 Uiso calc R 1
C C3 0.49638(15) 0.13897(8) 0.33142(7) 0.0209(3) Uani d . 1
H H3A 0.5820 0.1657 0.3067 0.025 Uiso calc R 1
H H3B 0.5097 0.0795 0.3269 0.025 Uiso calc R 1
C C4 0.34657(15) 0.16400(9) 0.29723(7) 0.0220(3) Uani d . 1
H H4A 0.3372 0.2239 0.2980 0.026 Uiso calc R 1
H H4B 0.3455 0.1461 0.2476 0.026 Uiso calc R 1
C C5 0.21236(15) 0.12627(8) 0.33614(7) 0.0208(3) Uani d . 1
H H5A 0.2169 0.0665 0.3314 0.025 Uiso calc R 1
H H5B 0.1161 0.1451 0.3145 0.025 Uiso calc R 1
C C6 0.21305(14) 0.14887(8) 0.41423(6) 0.0173(3) Uani d . 1
H H6A 0.1958 0.2079 0.4193 0.021 Uiso calc R 1
H H6B 0.1291 0.1202 0.4385 0.021 Uiso calc R 1
C C7 0.24518(14) 0.12773(7) 0.57191(6) 0.0151(2) Uani d . 1
H H7 0.1450 0.1455 0.5522 0.018 Uiso calc R 1
C C8 0.26768(15) 0.16798(8) 0.64351(6) 0.0184(3) Uani d . 1
H H8A 0.2641 0.2277 0.6382 0.022 Uiso calc R 1
H H8B 0.3687 0.1531 0.6627 0.022 Uiso calc R 1
C C9 0.14262(17) 0.14035(8) 0.69417(7) 0.0239(3) Uani d . 1
H H9A 0.1596 0.1653 0.7408 0.029 Uiso calc R 1
H H9B 0.0424 0.1588 0.6765 0.029 Uiso calc R 1
C C10 0.14189(17) 0.04800(8) 0.70150(7) 0.0263(3) Uani d . 1
H H10A 0.2385 0.0300 0.7233 0.032 Uiso calc R 1
H H10B 0.0572 0.0314 0.7327 0.032 Uiso calc R 1
C C11 0.12341(16) 0.00738(8) 0.62991(7) 0.0241(3) Uani d . 1
H H11A 0.0214 0.0203 0.6108 0.029 Uiso calc R 1
H H11B 0.1302 -0.0522 0.6357 0.029 Uiso calc R 1
C C12 0.24540(15) 0.03553(7) 0.57788(7) 0.0197(3) Uani d . 1
H H12A 0.3467 0.0168 0.5940 0.024 Uiso calc R 1
H H12B 0.2255 0.0113 0.5312 0.024 Uiso calc R 1
N N2 0.36405(13) 0.32916(7) 0.50487(6) 0.0223(2) Uani d . 1
C C13 0.29457(14) 0.35958(7) 0.45967(7) 0.0175(3) Uani d . 1
S S1 0.19380(4) 0.40074(2) 0.396108(18) 0.02252(11) Uani d . 1

loop_
_atom_site_aniso_label
_atom_site_aniso_U_11
_atom_site_aniso_U_22
_atom_site_aniso_U_33
_atom_site_aniso_U_12
_atom_site_aniso_U_13
_atom_site_aniso_U_23
N1 0.0148(5) 0.0155(5) 0.0121(5) 0.0004(4) -0.0009(4) 0.0003(4)
C1 0.0159(6) 0.0167(5) 0.0108(5) -0.0004(4) -0.0004(4) -0.0018(4)
C2 0.0130(6) 0.0258(6) 0.0141(6) -0.0001(5) 0.0000(5) -0.0015(5)
C3 0.0170(6) 0.0309(7) 0.0146(6) 0.0008(5) 0.0024(5) -0.0026(5)
C4 0.0212(7) 0.0322(7) 0.0126(6) -0.0012(5) -0.0007(5) 0.0018(5)
C5 0.0176(6) 0.0302(7) 0.0145(6) -0.0033(5) -0.0034(5) -0.0002(5)
C6 0.0134(6) 0.0237(6) 0.0147(6) -0.0020(5) -0.0001(5) -0.0008(5)
C7 0.0144(6) 0.0177(5) 0.0132(6) -0.0002(5) 0.0015(5) 0.0016(4)
C8 0.0208(6) 0.0204(6) 0.0142(6) -0.0004(5) 0.0004(5) -0.0010(5)
C9 0.0269(7) 0.0285(7) 0.0161(6) 0.0002(6) 0.0050(5) -0.0006(5)
C10 0.0307(7) 0.0287(7) 0.0196(7) -0.0019(6) 0.0054(6) 0.0078(5)
C11 0.0258(7) 0.0218(6) 0.0248(7) -0.0045(5) 0.0045(6) 0.0046(5)
C12 0.0224(6) 0.0172(6) 0.0196(6) -0.0016(5) 0.0031(5) 0.0008(5)
N2 0.0192(6) 0.0197(5) 0.0279(6) -0.0004(4) 0.0000(5) -0.0013(5)
C13 0.0151(6) 0.0149(6) 0.0226(6) -0.0022(5) 0.0061(5) -0.0035(5)
S1 0.02052(18) 0.02481(18) 0.02222(18) 0.00004(12) 0.00086(13) 0.00398(12)

loop_
_atom_type_symbol
_atom_type_description
_atom_type_scat_dispersion_real
_atom_type_scat_dispersion_imag
_atom_type_scat_source
C C 0.0033 0.0016 'International Tables Vol C Tables 4.2.6.8 and 6.1.1.4'
H H 0.0000 0.0000 'International Tables Vol C Tables 4.2.6.8 and 6.1.1.4'
N N 0.0061 0.0033 'International Tables Vol C Tables 4.2.6.8 and 6.1.1.4'
S S 0.1246 0.1234 'International Tables Vol C Tables 4.2.6.8 and 6.1.1.4'

loop_
_geom_angle_atom_site_label_1
_geom_angle_atom_site_label_2
_geom_angle_atom_site_label_3
_geom_angle
C7 N1 C1 117.23(9)
C7 N1 H1A 107.9(10)
C1 N1 H1A 106.6(10)
C7 N1 H1B 109.4(11)
C1 N1 H1B 106.6(11)
H1A N1 H1B 108.8(15)
N1 C1 C6 110.54(10)
N1 C1 C2 107.84(10)
C6 C1 C2 112.16(10)
N1 C1 H1 108.7
C6 C1 H1 108.7
C2 C1 H1 108.7
C1 C2 C3 110.87(10)
C1 C2 H2A 109.5
C3 C2 H2A 109.5
C1 C2 H2B 109.5
C3 C2 H2B 109.5
H2A C2 H2B 108.1
C4 C3 C2 111.02(10)
C4 C3 H3A 109.4
C2 C3 H3A 109.4
C4 C3 H3B 109.4
C2 C3 H3B 109.4
H3A C3 H3B 108.0
C5 C4 C3 110.46(11)
C5 C4 H4A 109.6
C3 C4 H4A 109.6
C5 C4 H4B 109.6
C3 C4 H4B 109.6
H4A C4 H4B 108.1
C4 C5 C6 111.65(11)
C4 C5 H5A 109.3
C6 C5 H5A 109.3
C4 C5 H5B 109.3
C6 C5 H5B 109.3
H5A C5 H5B 108.0
C1 C6 C5 110.73(10)
C1 C6 H6A 109.5
C5 C6 H6A 109.5
C1 C6 H6B 109.5
C5 C6 H6B 109.5
H6A C6 H6B 108.1
N1 C7 C12 110.47(10)
N1 C7 C8 108.69(10)
C12 C7 C8 111.48(10)
N1 C7 H7 108.7
C12 C7 H7 108.7
C8 C7 H7 108.7
C7 C8 C9 109.85(11)
C7 C8 H8A 109.7
C9 C8 H8A 109.7
C7 C8 H8B 109.7
C9 C8 H8B 109.7
H8A C8 H8B 108.2
C10 C9 C8 110.90(11)
C10 C9 H9A 109.5
C8 C9 H9A 109.5
C10 C9 H9B 109.5
C8 C9 H9B 109.5
H9A C9 H9B 108.0
C11 C10 C9 110.85(11)
C11 C10 H10A 109.5
C9 C10 H10A 109.5
C11 C10 H10B 109.5
C9 C10 H10B 109.5
H10A C10 H10B 108.1
C10 C11 C12 111.70(11)
C10 C11 H11A 109.3
C12 C11 H11A 109.3
C10 C11 H11B 109.3
C12 C11 H11B 109.3
H11A C11 H11B 107.9
C7 C12 C11 110.47(11)
C7 C12 H12A 109.6
C11 C12 H12A 109.6
C7 C12 H12B 109.6
C11 C12 H12B 109.6
H12A C12 H12B 108.1
N2 C13 S1 178.68(12)

loop_
_geom_bond_atom_site_label_1
_geom_bond_atom_site_label_2
_geom_bond_distance
N1 C7 1.5060(16)
N1 C1 1.5132(15)
N1 H1A 0.926(17)
N1 H1B 0.901(18)
C1 C6 1.5216(17)
C1 C2 1.5226(17)
C1 H1 1.0000
C2 C3 1.5301(17)
C2 H2A 0.9900
C2 H2B 0.9900
C3 C4 1.5244(18)
C3 H3A 0.9900
C3 H3B 0.9900
C4 C5 1.5243(18)
C4 H4A 0.9900
C4 H4B 0.9900
C5 C6 1.5317(17)
C5 H5A 0.9900
C5 H5B 0.9900
C6 H6A 0.9900
C6 H6B 0.9900
C7 C12 1.5237(17)
C7 C8 1.5280(17)
C7 H7 1.0000
C8 C9 1.5304(18)
C8 H8A 0.9900
C8 H8B 0.9900
C9 C10 1.528(2)
C9 H9A 0.9900
C9 H9B 0.9900
C10 C11 1.526(2)
C10 H10A 0.9900
C10 H10B 0.9900
C11 C12 1.5304(18)
C11 H11A 0.9900
C11 H11B 0.9900
C12 H12A 0.9900
C12 H12B 0.9900
N2 C13 1.1676(18)
C13 S1 1.6448(14)

loop_
_geom_hbond_atom_site_label_D
_geom_hbond_atom_site_label_H
_geom_hbond_atom_site_label_A
_geom_hbond_site_symmetry_A
_geom_hbond_distance_DH
_geom_hbond_distance_HA
_geom_hbond_distance_DA
_geom_hbond_angle_DHA
N1 H1B N2 . 0.901(18) 1.986(19) 2.8811(17) 172.8(16)
N1 H1A S1 3_556 0.926(17) 2.440(17) 3.3610(13) 172.8(13)

loop_
_geom_torsion_atom_site_label_1
_geom_torsion_atom_site_label_2
_geom_torsion_atom_site_label_3
_geom_torsion_atom_site_label_4
_geom_torsion
C7 N1 C1 C6 56.44(13)
C7 N1 C1 C2 179.38(10)
N1 C1 C2 C3 -176.97(10)
C6 C1 C2 C3 -55.03(13)
C1 C2 C3 C4 56.09(14)
C2 C3 C4 C5 -56.87(15)
C3 C4 C5 C6 56.52(15)
N1 C1 C6 C5 174.64(10)
C2 C1 C6 C5 54.26(13)
C4 C5 C6 C1 -54.99(14)
C1 N1 C7 C12 60.50(14)
C1 N1 C7 C8 -176.89(10)
N1 C7 C8 C9 -179.73(10)
C12 C7 C8 C9 -57.74(14)
C7 C8 C9 C10 57.46(14)
C8 C9 C10 C11 -56.47(15)
C9 C10 C11 C12 55.21(16)
N1 C7 C12 C11 177.35(10)
C8 C7 C12 C11 56.39(14)
C10 C11 C12 C7 -54.95(15)

loop_
_cod_related_entry_id
_cod_related_entry_database
_cod_related_entry_code
1 ChemSpider 28684522
